data_7011300
loop_
_publ_author_name
'Banfi, Stefano'
'Carlucci, Lucia'
'Caruso, Enrico'
'Ciani, Gianfranco'
'Proserpio, Davide M.'

_publ_section_title
;
 Using long bis(4-pyridyl) ligands designed for the self-assembly of
 coordination frameworks and architectures
;
_journal_issue 13
_journal_name_full 'Journal of the Chemical Society, Dalton Transactions'
_journal_page_first 2714
_journal_paper_doi 10.1039/b110189g
_journal_year 2002
_chemical_formula_sum 'C120 H120 Co N14 O18'
_chemical_formula_weight 2105.23
_space_group_IT_number 2
_symmetry_cell_setting triclinic
_symmetry_Int_Tables_number 2
_symmetry_space_group_name_Hall '-P 1'
_symmetry_space_group_name_H-M 'P -1'
_atom_sites_solution_hydrogens geom
_atom_sites_solution_primary direct
_atom_sites_solution_secondary difmap
_cell_angle_alpha 89.018(5)
_cell_angle_beta 87.264(5)
_cell_angle_gamma 87.106(5)
_cell_formula_units_Z 2
_cell_length_a 12.554(5)
_cell_length_b 18.420(5)
_cell_length_c 23.888(5)
_cell_measurement_reflns_used 5697
_cell_measurement_temperature 293(2)
_cell_measurement_theta_max 25
_cell_measurement_theta_min 2
_cell_volume 5510(3)
_computing_molecular_graphics SCHAKAL
_computing_structure_refinement 'SHELXL-97 (Sheldrick, 1997)'
_computing_structure_solution SIR92
_diffrn_ambient_temperature 293(2)
_diffrn_detector_type CCD_plate
_diffrn_measured_fraction_theta_full 0.849
_diffrn_measured_fraction_theta_max 0.849
_diffrn_measurement_device SMART
_diffrn_measurement_method omega-scan
_diffrn_radiation_monochromator graphite
_diffrn_radiation_source 'fine-focus sealed tube'
_diffrn_radiation_type MoK\a
_diffrn_radiation_wavelength 0.71073
_diffrn_reflns_av_R_equivalents 0.0635
_diffrn_reflns_av_sigmaI/netI 0.1214
_diffrn_reflns_limit_h_max 14
_diffrn_reflns_limit_h_min -15
_diffrn_reflns_limit_k_max 21
_diffrn_reflns_limit_k_min -21
_diffrn_reflns_limit_l_max 28
_diffrn_reflns_limit_l_min -27
_diffrn_reflns_number 40207
_diffrn_reflns_theta_full 25.93
_diffrn_reflns_theta_max 25.93
_diffrn_reflns_theta_min 0.85
_diffrn_standards_decay_% 0
_exptl_absorpt_coefficient_mu 0.230
_exptl_absorpt_correction_T_max 0.20
_exptl_absorpt_correction_T_min 1.00
_exptl_absorpt_correction_type sadabs
_exptl_crystal_colour yellow
_exptl_crystal_density_diffrn 1.269
_exptl_crystal_density_method 'not measured'
_exptl_crystal_description needle
_exptl_crystal_F_000 2218
_exptl_crystal_size_max 0.30
_exptl_crystal_size_mid 0.08
_exptl_crystal_size_min 0.06
_refine_diff_density_max 0.323
_refine_diff_density_min -0.395
_refine_diff_density_rms 0.059
_refine_ls_extinction_method none
_refine_ls_goodness_of_fit_all 0.733
_refine_ls_hydrogen_treatment mixed
_refine_ls_matrix_type full
_refine_ls_number_parameters 1382
_refine_ls_number_reflns 18283
_refine_ls_number_restraints 0
_refine_ls_restrained_S_all 0.733
_refine_ls_R_factor_all 0.1080
_refine_ls_R_factor_obs 0.0482
_refine_ls_shift/su_max 0.013
_refine_ls_shift/su_mean 0.002
_refine_ls_structure_factor_coef Fsqd
_refine_ls_weighting_details 'calc w=1/[\s^2^(Fo^2^)+(0.0529P)^2^+0.0000P] where P=(Fo^2^+2Fc^2^)/3'
_refine_ls_weighting_scheme calc
_refine_ls_wR_factor_all 0.1183
_refine_ls_wR_factor_obs 0.1038
_reflns_number_observed 8014
_reflns_number_total 18283
_reflns_observed_criterion >2sigma(I)
_cod_data_source_file b110189g.txt
_cod_data_source_block 4
_cod_depositor_comments
;
The following automatic conversions were performed:
'_symmetry_cell_setting' value 'Triclinic' changed to 'triclinic'
according to '/home/saulius/struct/CIF-dictionaries/cif_core.dic'
dictionary named 'cif_core.dic' version 2.4.1 from 2010-06-29.

Automatic conversion script
Id: cif_fix_enum 1527 2010-12-29 10:47:43Z saulius 
;
_cod_database_code 7011300
_diffrn_measurement_domega 0.30
_diffrn_measurement_rtime 30.15

loop_
_symmetry_equiv_pos_as_xyz
'x, y, z'
'-x, -y, -z'

loop_
_atom_site_label
_atom_site_type_symbol
_atom_site_fract_x
_atom_site_fract_y
_atom_site_fract_z
_atom_site_U_iso_or_equiv
_atom_site_adp_type
_atom_site_occupancy
_atom_site_symmetry_multiplicity
_atom_site_calc_flag
_atom_site_refinement_flags
_atom_site_disorder_assembly
_atom_site_disorder_group
Co Co 0.26704(3) -0.49727(2) 0.247506(17) 0.04264(13) Uani 1 1 d . . .
O1 O 0.40567(14) -0.44784(9) 0.27148(8) 0.0565(6) Uani 1 1 d . . .
H1A H 0.4673 -0.4712 0.2528 0.085 Uiso 1 1 d R . .
H1B H 0.4112 -0.4530 0.3113 0.085 Uiso 1 1 d R . .
O2 O 0.12853(14) -0.54949(10) 0.22364(8) 0.0569(6) Uani 1 1 d . . .
H2A H 0.1190 -0.5409 0.1844 0.085 Uiso 1 1 d R . .
H2B H 0.0672 -0.5298 0.2449 0.085 Uiso 1 1 d R . .
O3 O 0.19420(14) -0.48880(10) 0.32839(8) 0.0591(6) Uani 1 1 d . . .
H3A H 0.2443 -0.5057 0.3554 0.089 Uiso 1 1 d R . .
H3B H 0.1332 -0.5183 0.3309 0.089 Uiso 1 1 d R . .
O4 O 0.33951(15) -0.50513(10) 0.16620(8) 0.0610(6) Uani 1 1 d . . .
H4A H 0.2850 -0.5062 0.1394 0.091 Uiso 1 1 d R . .
H4B H 0.3815 -0.4636 0.1587 0.091 Uiso 1 1 d R . .
N1 N 0.33949(18) -0.60100(13) 0.26638(11) 0.0475(7) Uani 1 1 d . . .
N2 N 0.7039(2) -1.39356(14) 0.50239(13) 0.0631(8) Uani 1 1 d . . .
C1 C 0.3294(2) -0.65721(17) 0.23242(13) 0.0541(9) Uani 1 1 d . . .
H1 H 0.2981 -0.6478 0.1984 0.065 Uiso 1 1 calc R . .
C2 C 0.3622(2) -0.72778(16) 0.24456(14) 0.0575(9) Uani 1 1 d . . .
H2 H 0.3534 -0.7643 0.2190 0.069 Uiso 1 1 calc R . .
C3 C 0.4082(2) -0.74406(17) 0.29480(15) 0.0545(9) Uani 1 1 d . . .
C4 C 0.4233(2) -0.68580(18) 0.32973(14) 0.0617(9) Uani 1 1 d . . .
H4 H 0.4569 -0.6939 0.3633 0.074 Uiso 1 1 calc R . .
C5 C 0.3883(2) -0.61568(16) 0.31456(13) 0.0579(9) Uani 1 1 d . . .
H5 H 0.3990 -0.5777 0.3385 0.070 Uiso 1 1 calc R . .
C6 C 0.4368(2) -0.82082(17) 0.30838(15) 0.0626(10) Uani 1 1 d . . .
H6 H 0.4282 -0.8547 0.2807 0.075 Uiso 1 1 calc R . .
C7 C 0.4731(2) -0.84537(17) 0.35562(15) 0.0639(10) Uani 1 1 d . . .
H7 H 0.4841 -0.8113 0.3828 0.077 Uiso 1 1 calc R . .
C8 C 0.4984(2) -0.92308(17) 0.37018(14) 0.0507(9) Uani 1 1 d . . .
C9 C 0.5451(2) -0.93920(16) 0.42072(14) 0.0583(9) Uani 1 1 d . . .
H9 H 0.5573 -0.9017 0.4448 0.070 Uiso 1 1 calc R . .
C10 C 0.5737(2) -1.01011(18) 0.43586(13) 0.0576(9) Uani 1 1 d . . .
H10 H 0.6056 -1.0195 0.4698 0.069 Uiso 1 1 calc R . .
C11 C 0.5554(2) -1.06782(16) 0.40106(14) 0.0495(8) Uani 1 1 d . . .
C12 C 0.5085(2) -1.05156(16) 0.35044(13) 0.0553(9) Uani 1 1 d . . .
H12 H 0.4963 -1.0890 0.3262 0.066 Uiso 1 1 calc R . .
C13 C 0.4798(2) -0.98064(18) 0.33558(14) 0.0569(9) Uani 1 1 d . . .
H13 H 0.4474 -0.9712 0.3018 0.068 Uiso 1 1 calc R . .
C14 C 0.5827(2) -1.14483(16) 0.41489(14) 0.0576(9) Uani 1 1 d . . .
H14 H 0.5669 -1.1787 0.3885 0.069 Uiso 1 1 calc R . .
C15 C 0.6264(2) -1.17045(17) 0.45995(15) 0.0641(10) Uani 1 1 d . . .
H15 H 0.6435 -1.1369 0.4864 0.077 Uiso 1 1 calc R . .
C16 C 0.7244(3) -1.3390(2) 0.53508(15) 0.0681(10) Uani 1 1 d . . .
H16 H 0.7576 -1.3500 0.5684 0.082 Uiso 1 1 calc R . .
C17 C 0.6993(2) -1.26686(17) 0.52273(14) 0.0640(10) Uani 1 1 d . . .
H17 H 0.7144 -1.2310 0.5477 0.077 Uiso 1 1 calc R . .
C18 C 0.6515(2) -1.24805(17) 0.47288(14) 0.0526(9) Uani 1 1 d . . .
C19 C 0.6307(2) -1.30499(17) 0.43883(14) 0.0581(9) Uani 1 1 d . . .
H19 H 0.5980 -1.2955 0.4052 0.070 Uiso 1 1 calc R . .
C20 C 0.6580(2) -1.37634(17) 0.45429(14) 0.0613(9) Uani 1 1 d . . .
H20 H 0.6437 -1.4135 0.4303 0.074 Uiso 1 1 calc R . .
N3 N 0.19246(18) -0.39376(13) 0.22863(10) 0.0472(7) Uani 1 1 d . . .
N4 N -0.2285(2) 0.39021(14) -0.00185(12) 0.0611(8) Uani 1 1 d . . .
C21 C 0.1997(2) -0.33724(17) 0.26272(13) 0.0536(8) Uani 1 1 d . . .
H21 H 0.2319 -0.3459 0.2966 0.064 Uiso 1 1 calc R . .
C22 C 0.1629(2) -0.26782(16) 0.25094(14) 0.0564(9) Uani 1 1 d . . .
H22 H 0.1702 -0.2312 0.2766 0.068 Uiso 1 1 calc R . .
C23 C 0.1148(2) -0.25194(17) 0.20072(14) 0.0514(9) Uani 1 1 d . . .
C24 C 0.1037(2) -0.31024(17) 0.16573(13) 0.0567(9) Uani 1 1 d . . .
H24 H 0.0698 -0.3029 0.1322 0.068 Uiso 1 1 calc R . .
C25 C 0.1428(2) -0.37934(16) 0.18053(13) 0.0538(9) Uani 1 1 d . . .
H25 H 0.1344 -0.4174 0.1563 0.065 Uiso 1 1 calc R . .
C26 C 0.0822(2) -0.17617(17) 0.18753(14) 0.0608(9) Uani 1 1 d . . .
H26 H 0.0929 -0.1420 0.2147 0.073 Uiso 1 1 calc R . .
C27 C 0.0399(2) -0.15177(16) 0.14162(14) 0.0575(9) Uani 1 1 d . . .
H27 H 0.0264 -0.1861 0.1151 0.069 Uiso 1 1 calc R . .
C28 C 0.0110(2) -0.07459(16) 0.12748(14) 0.0498(9) Uani 1 1 d . . .
C29 C 0.0297(2) -0.01662(17) 0.16141(13) 0.0542(9) Uani 1 1 d . . .
H29 H 0.0637 -0.0254 0.1948 0.065 Uiso 1 1 calc R . .
C30 C -0.0015(2) 0.05399(16) 0.14660(13) 0.0523(8) Uani 1 1 d . . .
H30 H 0.0121 0.0919 0.1701 0.063 Uiso 1 1 calc R . .
C31 C -0.0533(2) 0.06920(16) 0.09657(14) 0.0469(8) Uani 1 1 d . . .
C32 C -0.0722(2) 0.01056(17) 0.06315(13) 0.0550(9) Uani 1 1 d . . .
H32 H -0.1072 0.0189 0.0300 0.066 Uiso 1 1 calc R . .
C33 C -0.0403(2) -0.05987(16) 0.07798(13) 0.0563(9) Uani 1 1 d . . .
H33 H -0.0533 -0.0979 0.0545 0.068 Uiso 1 1 calc R . .
C34 C -0.0839(2) 0.14512(16) 0.08288(13) 0.0539(9) Uani 1 1 d . . .
H34 H -0.0653 0.1798 0.1080 0.065 Uiso 1 1 calc R . .
C35 C -0.1345(2) 0.16940(16) 0.03913(14) 0.0597(9) Uani 1 1 d . . .
H35 H -0.1538 0.1351 0.0138 0.072 Uiso 1 1 calc R . .
C36 C -0.1766(2) 0.37462(17) 0.04473(14) 0.0607(9) Uani 1 1 d . . .
H36 H -0.1621 0.4124 0.0681 0.073 Uiso 1 1 calc R . .
C37 C -0.1436(2) 0.30400(18) 0.05963(14) 0.0578(9) Uani 1 1 d . . .
H37 H -0.1075 0.2955 0.0924 0.069 Uiso 1 1 calc R . .
C38 C -0.1637(2) 0.24665(17) 0.02634(14) 0.0524(9) Uani 1 1 d . . .
C39 C -0.2175(2) 0.26343(17) -0.02212(14) 0.0610(9) Uani 1 1 d . . .
H39 H -0.2331 0.2269 -0.0464 0.073 Uiso 1 1 calc R . .
C40 C -0.2475(2) 0.33480(19) -0.03377(14) 0.0621(9) Uani 1 1 d . . .
H40 H -0.2835 0.3447 -0.0664 0.075 Uiso 1 1 calc R . .
N5 N 0.0130(2) 0.34806(15) 0.36335(12) 0.0668(8) Uani 1 1 d . . .
N6 N 0.3721(3) -0.44092(17) 0.61441(16) 0.0901(10) Uani 1 1 d . . .
C41 C -0.0244(3) 0.33073(19) 0.41424(15) 0.0714(10) Uani 1 1 d . . .
H41 H -0.0696 0.3645 0.4332 0.086 Uiso 1 1 calc R . .
C42 C -0.0003(3) 0.26584(19) 0.44058(14) 0.0676(10) Uani 1 1 d . . .
H42 H -0.0292 0.2568 0.4764 0.081 Uiso 1 1 calc R . .
C43 C 0.0661(3) 0.21387(17) 0.41472(15) 0.0558(9) Uani 1 1 d . . .
C44 C 0.1060(3) 0.23062(18) 0.36122(15) 0.0646(10) Uani 1 1 d . . .
H44 H 0.1511 0.1976 0.3413 0.078 Uiso 1 1 calc R . .
C45 C 0.0768(3) 0.2984(2) 0.33794(14) 0.0703(10) Uani 1 1 d . . .
H45 H 0.1042 0.3093 0.3021 0.084 Uiso 1 1 calc R . .
C46 C 0.0905(3) 0.14383(19) 0.44583(15) 0.0682(10) Uani 1 1 d . . .
H46 H 0.0573 0.1389 0.4812 0.082 Uiso 1 1 calc R . .
C47 C 0.1513(3) 0.09075(19) 0.42910(15) 0.0673(10) Uani 1 1 d . . .
H47 H 0.1845 0.0956 0.3937 0.081 Uiso 1 1 calc R . .
C48 C 0.1753(2) 0.02137(17) 0.46009(14) 0.0524(9) Uani 1 1 d . . .
C49 C 0.1335(2) 0.00576(17) 0.51406(14) 0.0605(9) Uani 1 1 d . . .
H49 H 0.0886 0.0401 0.5326 0.073 Uiso 1 1 calc R . .
C50 C 0.1580(2) -0.05978(18) 0.53991(14) 0.0602(9) Uani 1 1 d . . .
H50 H 0.1283 -0.0690 0.5756 0.072 Uiso 1 1 calc R . .
C51 C 0.2254(3) -0.11228(17) 0.51457(14) 0.0541(9) Uani 1 1 d . . .
C52 C 0.2665(3) -0.09808(17) 0.46111(15) 0.0636(10) Uani 1 1 d . . .
H52 H 0.3106 -0.1330 0.4426 0.076 Uiso 1 1 calc R . .
C53 C 0.2424(3) -0.03161(19) 0.43463(14) 0.0649(10) Uani 1 1 d . . .
H53 H 0.2721 -0.0226 0.3989 0.078 Uiso 1 1 calc R . .
C54 C 0.2489(3) -0.18180(18) 0.54592(15) 0.0667(10) Uani 1 1 d . . .
H54 H 0.2136 -0.1863 0.5808 0.080 Uiso 1 1 calc R . .
C55 C 0.3108(3) -0.23568(19) 0.53115(15) 0.0715(10) Uani 1 1 d . . .
H55 H 0.3475 -0.2310 0.4966 0.086 Uiso 1 1 calc R . .
C56 C 0.3089(3) -0.3893(2) 0.63738(16) 0.0821(11) Uani 1 1 d . . .
H56 H 0.2764 -0.3994 0.6723 0.099 Uiso 1 1 calc R . .
C57 C 0.2869(3) -0.32230(18) 0.61417(14) 0.0678(10) Uani 1 1 d . . .
H57 H 0.2420 -0.2886 0.6335 0.081 Uiso 1 1 calc R . .
C58 C 0.3315(3) -0.30437(17) 0.56191(15) 0.0584(9) Uani 1 1 d . . .
C59 C 0.3992(3) -0.3580(2) 0.53729(15) 0.0738(11) Uani 1 1 d . . .
H59 H 0.4327 -0.3497 0.5024 0.089 Uiso 1 1 calc R . .
C60 C 0.4167(3) -0.4240(2) 0.5651(2) 0.0890(13) Uani 1 1 d . . .
H60 H 0.4630 -0.4587 0.5478 0.107 Uiso 1 1 calc R . .
N7 N -0.0909(2) 0.37821(15) 0.55900(11) 0.0656(8) Uani 1 1 d . . .
N8 N 0.2942(2) -0.40902(15) 0.80070(11) 0.0662(8) Uani 1 1 d . . .
C61 C -0.1451(3) 0.31997(19) 0.57255(13) 0.0618(9) Uani 1 1 d . . .
H61 H -0.2184 0.3230 0.5681 0.074 Uiso 1 1 calc R . .
C62 C -0.1005(2) 0.25493(16) 0.59285(13) 0.0562(9) Uani 1 1 d . . .
H62 H -0.1430 0.2159 0.6012 0.067 Uiso 1 1 calc R . .
C63 C 0.0090(2) 0.24905(17) 0.60049(12) 0.0499(8) Uani 1 1 d . . .
C64 C 0.0662(3) 0.30978(17) 0.58644(13) 0.0622(9) Uani 1 1 d . . .
H64 H 0.1396 0.3086 0.5904 0.075 Uiso 1 1 calc R . .
C65 C 0.0138(3) 0.37197(18) 0.56658(14) 0.0714(10) Uani 1 1 d . . .
H65 H 0.0540 0.4121 0.5579 0.086 Uiso 1 1 calc R . .
C66 C 0.0626(2) 0.18228(16) 0.62203(13) 0.0563(9) Uani 1 1 d . . .
H66 H 0.1367 0.1815 0.6226 0.068 Uiso 1 1 calc R . .
C67 C 0.0159(2) 0.12323(16) 0.64074(12) 0.0536(9) Uani 1 1 d . . .
H67 H -0.0582 0.1251 0.6403 0.064 Uiso 1 1 calc R . .
C68 C 0.0663(2) 0.05482(16) 0.66218(12) 0.0472(8) Uani 1 1 d . . .
C69 C 0.0022(2) -0.00212(16) 0.67823(12) 0.0508(8) Uani 1 1 d . . .
H69 H -0.0714 0.0042 0.6757 0.061 Uiso 1 1 calc R . .
C70 C 0.0451(2) -0.06800(16) 0.69787(12) 0.0512(8) Uani 1 1 d . . .
H70 H 0.0002 -0.1050 0.7083 0.061 Uiso 1 1 calc R . .
C71 C 0.1552(2) -0.07919(16) 0.70217(12) 0.0463(8) Uani 1 1 d . . .
C72 C 0.2192(2) -0.02226(17) 0.68592(13) 0.0555(9) Uani 1 1 d . . .
H72 H 0.2928 -0.0286 0.6882 0.067 Uiso 1 1 calc R . .
C73 C 0.1761(2) 0.04366(16) 0.66643(13) 0.0563(9) Uani 1 1 d . . .
H73 H 0.2210 0.0808 0.6561 0.068 Uiso 1 1 calc R . .
C74 C 0.2045(2) -0.14788(16) 0.72328(12) 0.0536(9) Uani 1 1 d . . .
H74 H 0.2787 -0.1511 0.7230 0.064 Uiso 1 1 calc R . .
C75 C 0.1546(2) -0.20587(16) 0.74274(13) 0.0562(9) Uani 1 1 d . . .
H75 H 0.0803 -0.2026 0.7433 0.067 Uiso 1 1 calc R . .
C76 C 0.1900(3) -0.39832(17) 0.79485(14) 0.0710(10) Uani 1 1 d . . .
H76 H 0.1464 -0.4367 0.8034 0.085 Uiso 1 1 calc R . .
C77 C 0.1424(2) -0.33261(18) 0.77651(13) 0.0651(10) Uani 1 1 d . . .
H77 H 0.0689 -0.3280 0.7731 0.078 Uiso 1 1 calc R . .
C78 C 0.2045(2) -0.27445(17) 0.76340(12) 0.0489(8) Uani 1 1 d . . .
C79 C 0.3136(2) -0.28582(17) 0.76964(14) 0.0657(10) Uani 1 1 d . . .
H79 H 0.3594 -0.2485 0.7615 0.079 Uiso 1 1 calc R . .
C80 C 0.3539(3) -0.35308(19) 0.78803(14) 0.0700(10) Uani 1 1 d . . .
H80 H 0.4272 -0.3594 0.7917 0.084 Uiso 1 1 calc R . .
N9 N 0.0808(2) -0.55589(15) -0.09384(14) 0.0693(8) Uani 1 1 d . . .
N10 N 0.5161(2) -1.33986(14) 0.13475(12) 0.0628(8) Uani 1 1 d . . .
C81 C 0.0570(3) -0.58974(19) -0.04478(16) 0.0741(11) Uani 1 1 d . . .
H81 H 0.0112 -0.5654 -0.0188 0.089 Uiso 1 1 calc R . .
C82 C 0.0970(3) -0.65891(18) -0.03079(15) 0.0677(10) Uani 1 1 d . . .
H82 H 0.0777 -0.6797 0.0037 0.081 Uiso 1 1 calc R . .
C83 C 0.1654(2) -0.69694(17) -0.06803(15) 0.0549(9) Uani 1 1 d . . .
C84 C 0.1895(3) -0.66151(19) -0.11839(15) 0.0693(10) Uani 1 1 d . . .
H84 H 0.2350 -0.6844 -0.1453 0.083 Uiso 1 1 calc R . .
C85 C 0.1469(3) -0.5933(2) -0.12870(15) 0.0770(11) Uani 1 1 d . . .
H85 H 0.1658 -0.5713 -0.1628 0.092 Uiso 1 1 calc R . .
C86 C 0.2129(2) -0.77065(17) -0.05787(15) 0.0625(9) Uani 1 1 d . . .
H86 H 0.2527 -0.7925 -0.0874 0.075 Uiso 1 1 calc R . .
C87 C 0.2039(2) -0.80789(18) -0.01072(14) 0.0609(9) Uani 1 1 d . . .
H87 H 0.1625 -0.7859 0.0182 0.073 Uiso 1 1 calc R . .
C88 C 0.2523(2) -0.88115(16) 0.00151(14) 0.0493(8) Uani 1 1 d . . .
C89 C 0.2296(2) -0.91162(17) 0.05445(14) 0.0573(9) Uani 1 1 d . . .
H89 H 0.1857 -0.8857 0.0803 0.069 Uiso 1 1 calc R . .
C90 C 0.2716(2) -0.97974(17) 0.06882(13) 0.0565(9) Uani 1 1 d . . .
H90 H 0.2542 -0.9992 0.1041 0.068 Uiso 1 1 calc R . .
C91 C 0.3386(2) -1.01985(16) 0.03217(14) 0.0494(8) Uani 1 1 d . . .
C92 C 0.3617(2) -0.98876(17) -0.02064(13) 0.0592(9) Uani 1 1 d . . .
H92 H 0.4062 -1.0145 -0.0464 0.071 Uiso 1 1 calc R . .
C93 C 0.3200(2) -0.92115(18) -0.03523(13) 0.0595(9) Uani 1 1 d . . .
H93 H 0.3375 -0.9017 -0.0705 0.071 Uiso 1 1 calc R . .
C94 C 0.3864(2) -1.09303(17) 0.04516(14) 0.0581(9) Uani 1 1 d . . .
H94 H 0.4267 -1.1162 0.0164 0.070 Uiso 1 1 calc R . .
C95 C 0.3774(2) -1.12857(17) 0.09335(14) 0.0579(9) Uani 1 1 d . . .
H95 H 0.3363 -1.1061 0.1222 0.069 Uiso 1 1 calc R . .
C96 C 0.4506(3) -1.30164(18) 0.16922(14) 0.0640(10) Uani 1 1 d . . .
H96 H 0.4338 -1.3221 0.2042 0.077 Uiso 1 1 calc R . .
C97 C 0.4049(2) -1.23351(17) 0.15733(14) 0.0606(9) Uani 1 1 d . . .
H97 H 0.3599 -1.2095 0.1838 0.073 Uiso 1 1 calc R . .
C98 C 0.4274(2) -1.20153(16) 0.10533(14) 0.0503(8) Uani 1 1 d . . .
C99 C 0.4960(2) -1.24098(18) 0.06910(14) 0.0617(9) Uani 1 1 d . . .
H99 H 0.5143 -1.2217 0.0339 0.074 Uiso 1 1 calc R . .
C100 C 0.5379(3) -1.30909(18) 0.08465(15) 0.0656(10) Uani 1 1 d . . .
H100 H 0.5832 -1.3345 0.0591 0.079 Uiso 1 1 calc R . .
N11 N 0.1717(2) -0.58723(15) -0.29691(11) 0.0659(8) Uani 1 1 d . . .
N12 N 0.6004(2) -1.36598(15) -0.05766(11) 0.0614(8) Uani 1 1 d . . .
C101 C 0.1148(3) -0.64323(19) -0.27965(14) 0.0682(10) Uani 1 1 d . . .
H101 H 0.0408 -0.6368 -0.2788 0.082 Uiso 1 1 calc R . .
C102 C 0.1579(2) -0.71012(17) -0.26299(13) 0.0639(10) Uani 1 1 d . . .
H102 H 0.1136 -0.7471 -0.2517 0.077 Uiso 1 1 calc R . .
C103 C 0.2686(2) -0.72155(17) -0.26335(12) 0.0522(8) Uani 1 1 d . . .
C104 C 0.3277(2) -0.66360(18) -0.28179(13) 0.0627(9) Uani 1 1 d . . .
H104 H 0.4019 -0.6683 -0.2833 0.075 Uiso 1 1 calc R . .
C105 C 0.2770(3) -0.59849(18) -0.29808(14) 0.0698(10) Uani 1 1 d . . .
H105 H 0.3190 -0.5607 -0.3105 0.084 Uiso 1 1 calc R . .
C106 C 0.3230(2) -0.78942(17) -0.24437(12) 0.0554(9) Uani 1 1 d . . .
H106 H 0.3972 -0.7917 -0.2477 0.066 Uiso 1 1 calc R . .
C107 C 0.2773(2) -0.84789(17) -0.22287(12) 0.0563(9) Uani 1 1 d . . .
H107 H 0.2030 -0.8455 -0.2203 0.068 Uiso 1 1 calc R . .
C108 C 0.3297(2) -0.91587(17) -0.20265(12) 0.0489(8) Uani 1 1 d . . .
C109 C 0.2691(2) -0.97351(17) -0.18447(13) 0.0576(9) Uani 1 1 d . . .
H109 H 0.1950 -0.9683 -0.1850 0.069 Uiso 1 1 calc R . .
C110 C 0.3157(2) -1.03836(17) -0.16569(13) 0.0581(9) Uani 1 1 d . . .
H110 H 0.2726 -1.0760 -0.1543 0.070 Uiso 1 1 calc R . .
C111 C 0.4259(2) -1.04828(16) -0.16357(12) 0.0479(8) Uani 1 1 d . . .
C112 C 0.4870(2) -0.99114(17) -0.18173(12) 0.0541(9) Uani 1 1 d . . .
H112 H 0.5610 -0.9966 -0.1810 0.065 Uiso 1 1 calc R . .
C113 C 0.4407(2) -0.92578(16) -0.20109(12) 0.0534(8) Uani 1 1 d . . .
H113 H 0.4839 -0.8884 -0.2131 0.064 Uiso 1 1 calc R . .
C114 C 0.4801(2) -1.11497(17) -0.14178(12) 0.0533(9) Uani 1 1 d . . .
H114 H 0.5543 -1.1156 -0.1429 0.064 Uiso 1 1 calc R . .
C115 C 0.4366(2) -1.17418(17) -0.12080(13) 0.0576(9) Uani 1 1 d . . .
H115 H 0.3625 -1.1747 -0.1197 0.069 Uiso 1 1 calc R . .
C116 C 0.4959(3) -1.36132(18) -0.06284(14) 0.0717(10) Uani 1 1 d . . .
H116 H 0.4573 -1.4015 -0.0523 0.086 Uiso 1 1 calc R . .
C117 C 0.4407(3) -1.30050(18) -0.08292(14) 0.0664(10) Uani 1 1 d . . .
H117 H 0.3671 -1.3006 -0.0856 0.080 Uiso 1 1 calc R . .
C118 C 0.4946(2) -1.23920(17) -0.09907(12) 0.0508(8) Uani 1 1 d . . .
C119 C 0.6047(2) -1.24352(16) -0.09378(13) 0.0560(9) Uani 1 1 d . . .
H119 H 0.6456 -1.2042 -0.1038 0.067 Uiso 1 1 calc R . .
C120 C 0.6528(3) -1.30797(19) -0.07322(13) 0.0617(9) Uani 1 1 d . . .
H120 H 0.7265 -1.3102 -0.0703 0.074 Uiso 1 1 calc R . .
N1S N 0.2054(2) -0.87260(18) 0.22778(14) 0.0666(8) Uani 1 1 d . . .
O1S O 0.1360(2) -0.81996(13) 0.22789(10) 0.0828(8) Uani 1 1 d . . .
O2S O 0.21306(19) -0.91137(14) 0.27089(12) 0.0907(8) Uani 1 1 d . . .
O3S O 0.2634(2) -0.88355(15) 0.18612(11) 0.1038(10) Uani 1 1 d . . .
N2S N 0.3690(2) -0.21764(17) 0.33613(14) 0.0649(8) Uani 1 1 d . . .
O4S O 0.4295(2) -0.23245(16) 0.29758(12) 0.1159(11) Uani 1 1 d . . .
O5S O 0.3688(2) -0.25290(13) 0.38161(11) 0.0872(8) Uani 1 1 d . . .
O6S O 0.3016(2) -0.16416(14) 0.33343(11) 0.0874(8) Uani 1 1 d . . .
O1A O -0.01082(14) -0.52057(10) 0.31004(8) 0.0678(6) Uani 1 1 d . . .
H1A1 H -0.0400 -0.5618 0.3302 0.081 Uiso 1 1 d R . .
H1A2 H -0.0614 -0.4795 0.3058 0.081 Uiso 1 1 d R . .
O2A O 0.54679(15) -0.47805(11) 0.18184(9) 0.0737(7) Uani 1 1 d . . .
H2A1 H 0.5762 -0.4368 0.1618 0.088 Uiso 1 1 d R . .
H2A2 H 0.5964 -0.5198 0.1852 0.088 Uiso 1 1 d R . .
O3A O 0.06514(16) -0.56493(10) 0.11636(8) 0.0665(6) Uani 1 1 d . . .
H3A1 H 0.0105 -0.5284 0.1082 0.100 Uiso 1 1 d R . .
H3A3 H 0.1254 -0.5598 0.0906 0.100 Uiso 1 1 d R . .
O4A O 0.43020(17) -0.40376(12) 0.37580(9) 0.0851(7) Uani 1 1 d . . .
H4A1 H 0.4146 -0.3523 0.3777 0.128 Uiso 1 1 d R . .
H4A3 H 0.3820 -0.4284 0.4011 0.128 Uiso 1 1 d R . .
O5A O 0.26434(16) -0.47957(10) 0.43461(8) 0.0635(6) Uani 1 1 d . . .
H5A1 H 0.2799 -0.5274 0.4496 0.095 Uiso 1 1 d R . .
H5A2 H 0.2096 -0.4552 0.4579 0.095 Uiso 1 1 d R . .
O6A O 0.25173(15) -0.51858(10) 0.06379(8) 0.0606(6) Uani 1 1 d . . .
H6A2 H 0.2961 -0.5519 0.0414 0.091 Uiso 1 1 d R . .
H6A3 H 0.2474 -0.4720 0.0451 0.091 Uiso 1 1 d R . .
O7A O 0.26926(18) -1.0679(2) 0.23645(12) 0.0988(9) Uani 1 1 d . . .
H107' H 0.2708 -1.0238 0.2462 0.14(2) Uiso 1 1 d R . .
H207 H 0.2868 -1.0945 0.2643 0.112(18) Uiso 1 1 d R . .
O8A O 0.0965(2) -0.73112(13) 0.12815(15) 0.0981(8) Uani 1 1 d . . .
H108 H 0.1176 -0.7530 0.1575 0.089(15) Uiso 1 1 d R . .
H208 H 0.1444 -0.7386 0.1022 0.36(5) Uiso 1 1 d R . .

loop_
_atom_site_aniso_label
_atom_site_aniso_U_11
_atom_site_aniso_U_22
_atom_site_aniso_U_33
_atom_site_aniso_U_23
_atom_site_aniso_U_13
_atom_site_aniso_U_12
Co 0.0454(3) 0.0399(2) 0.0418(3) 0.01034(17) -0.0083(2) 0.00726(18)
O1 0.0513(12) 0.0598(14) 0.0577(14) 0.0067(11) -0.0041(11) 0.0041(10)
O2 0.0512(13) 0.0658(14) 0.0526(14) 0.0094(11) -0.0062(10) 0.0073(10)
O3 0.0568(13) 0.0726(15) 0.0476(14) 0.0129(11) -0.0057(11) -0.0024(11)
O4 0.0649(14) 0.0674(15) 0.0504(14) 0.0087(11) -0.0020(11) -0.0059(11)
N1 0.0494(16) 0.0408(16) 0.0524(19) 0.0085(14) -0.0135(13) 0.0044(12)
N2 0.0691(19) 0.0475(19) 0.072(2) 0.0174(17) -0.0071(17) 0.0051(15)
C1 0.055(2) 0.048(2) 0.059(2) 0.0095(18) -0.0107(17) 0.0062(17)
C2 0.059(2) 0.047(2) 0.066(3) 0.0081(18) -0.0087(19) 0.0030(17)
C3 0.054(2) 0.038(2) 0.070(3) 0.0096(19) 0.0036(18) 0.0042(16)
C4 0.062(2) 0.063(2) 0.060(2) 0.021(2) -0.0200(18) 0.0079(18)
C5 0.068(2) 0.048(2) 0.058(2) 0.0079(17) -0.0194(18) 0.0114(17)
C6 0.063(2) 0.051(2) 0.073(3) 0.0086(19) -0.0066(19) 0.0074(17)
C7 0.058(2) 0.055(2) 0.077(3) 0.011(2) -0.004(2) 0.0090(17)
C8 0.0433(19) 0.041(2) 0.067(3) 0.0147(19) -0.0014(17) 0.0030(16)
C9 0.064(2) 0.044(2) 0.067(3) 0.0039(18) -0.0122(19) 0.0042(17)
C10 0.059(2) 0.058(2) 0.056(2) 0.0187(19) -0.0155(17) 0.0037(18)
C11 0.0454(19) 0.038(2) 0.064(3) 0.0134(18) -0.0025(17) 0.0022(15)
C12 0.058(2) 0.047(2) 0.061(2) 0.0079(17) -0.0100(18) -0.0009(16)
C13 0.053(2) 0.056(2) 0.062(2) 0.0198(19) -0.0135(17) 0.0011(17)
C14 0.056(2) 0.048(2) 0.069(3) 0.0164(18) -0.0046(18) 0.0013(16)
C15 0.067(2) 0.049(2) 0.076(3) 0.009(2) -0.009(2) 0.0034(18)
C16 0.072(2) 0.065(3) 0.067(3) 0.022(2) -0.020(2) 0.009(2)
C17 0.072(2) 0.051(2) 0.069(3) 0.0049(19) -0.016(2) 0.0027(18)
C18 0.047(2) 0.041(2) 0.069(3) 0.0170(19) -0.0067(18) 0.0018(16)
C19 0.060(2) 0.053(2) 0.062(2) 0.0185(19) -0.0146(18) -0.0009(18)
C20 0.068(2) 0.048(2) 0.068(3) 0.0101(19) -0.010(2) -0.0016(17)
N3 0.0512(16) 0.0425(17) 0.0478(18) 0.0064(14) -0.0098(13) 0.0037(12)
N4 0.0672(19) 0.0446(18) 0.071(2) 0.0184(16) -0.0133(16) 0.0060(14)
C21 0.054(2) 0.050(2) 0.058(2) 0.0073(18) -0.0143(17) 0.0047(17)
C22 0.059(2) 0.044(2) 0.066(3) 0.0040(17) -0.0129(18) 0.0044(16)
C23 0.0449(19) 0.040(2) 0.068(3) 0.0080(19) 0.0015(17) 0.0044(16)
C24 0.058(2) 0.056(2) 0.055(2) 0.0184(19) -0.0144(17) 0.0070(17)
C25 0.065(2) 0.046(2) 0.050(2) 0.0066(16) -0.0154(18) 0.0072(16)
C26 0.063(2) 0.053(2) 0.066(3) 0.0083(19) -0.0104(19) 0.0086(17)
C27 0.052(2) 0.050(2) 0.070(3) 0.0109(18) -0.0075(18) 0.0092(16)
C28 0.0427(19) 0.042(2) 0.063(2) 0.0132(19) -0.0013(17) 0.0081(16)
C29 0.049(2) 0.057(2) 0.056(2) 0.0146(19) -0.0133(17) 0.0035(17)
C30 0.052(2) 0.047(2) 0.059(2) 0.0022(17) -0.0103(17) 0.0012(16)
C31 0.0412(18) 0.040(2) 0.058(2) 0.0105(17) -0.0008(16) 0.0031(15)
C32 0.054(2) 0.055(2) 0.056(2) 0.0160(19) -0.0137(17) 0.0019(17)
C33 0.064(2) 0.044(2) 0.062(2) 0.0053(17) -0.0151(18) 0.0043(16)
C34 0.052(2) 0.047(2) 0.062(2) 0.0119(17) -0.0049(18) 0.0034(16)
C35 0.060(2) 0.050(2) 0.069(3) 0.0067(19) -0.0119(19) 0.0061(17)
C36 0.063(2) 0.050(2) 0.070(3) 0.0104(18) -0.0146(19) 0.0003(17)
C37 0.054(2) 0.057(2) 0.063(2) 0.0158(19) -0.0183(17) 0.0013(17)
C38 0.049(2) 0.040(2) 0.068(3) 0.0138(19) -0.0054(18) 0.0022(16)
C39 0.069(2) 0.050(2) 0.064(3) 0.0063(18) -0.0129(19) 0.0052(17)
C40 0.063(2) 0.059(3) 0.063(3) 0.019(2) -0.0147(19) 0.0059(19)
N5 0.070(2) 0.067(2) 0.062(2) 0.0183(17) -0.0021(17) 0.0176(16)
N6 0.108(3) 0.068(2) 0.093(3) 0.012(2) -0.007(2) 0.010(2)
C41 0.075(3) 0.070(3) 0.066(3) 0.011(2) 0.002(2) 0.026(2)
C42 0.070(2) 0.079(3) 0.052(2) 0.013(2) 0.0036(19) 0.010(2)
C43 0.061(2) 0.051(2) 0.056(3) 0.0111(18) -0.0154(19) 0.0020(18)
C44 0.069(2) 0.064(2) 0.059(3) -0.0032(19) -0.004(2) 0.0156(19)
C45 0.071(2) 0.085(3) 0.053(2) 0.021(2) 0.001(2) 0.010(2)
C46 0.070(2) 0.067(3) 0.066(3) 0.002(2) -0.003(2) 0.006(2)
C47 0.063(2) 0.071(3) 0.068(3) 0.000(2) -0.009(2) 0.000(2)
C48 0.057(2) 0.048(2) 0.053(2) 0.0093(18) -0.0128(18) 0.0004(17)
C49 0.067(2) 0.058(2) 0.054(2) -0.0029(18) 0.0012(19) 0.0165(18)
C50 0.068(2) 0.062(2) 0.049(2) 0.0091(18) 0.0024(18) 0.0064(19)
C51 0.061(2) 0.050(2) 0.051(2) 0.0076(18) -0.0109(18) -0.0005(18)
C52 0.070(2) 0.054(2) 0.064(3) -0.0055(19) -0.001(2) 0.0143(18)
C53 0.070(2) 0.074(3) 0.050(2) 0.004(2) 0.0056(19) 0.001(2)
C54 0.068(2) 0.060(2) 0.072(3) 0.001(2) -0.012(2) 0.001(2)
C55 0.070(3) 0.066(3) 0.079(3) 0.001(2) -0.012(2) 0.000(2)
C56 0.107(3) 0.070(3) 0.066(3) 0.017(2) 0.004(2) 0.014(2)
C57 0.084(3) 0.061(2) 0.056(3) 0.0018(19) 0.003(2) 0.012(2)
C58 0.065(2) 0.048(2) 0.062(3) 0.0105(19) -0.017(2) -0.0030(18)
C59 0.080(3) 0.071(3) 0.069(3) -0.002(2) 0.014(2) -0.005(2)
C60 0.093(3) 0.055(3) 0.116(4) -0.012(3) 0.009(3) 0.017(2)
N7 0.073(2) 0.053(2) 0.068(2) 0.0149(15) 0.0077(17) 0.0078(17)
N8 0.067(2) 0.062(2) 0.068(2) 0.0202(16) -0.0047(16) 0.0165(17)
C61 0.055(2) 0.059(2) 0.069(3) 0.0090(19) 0.0030(18) 0.0138(19)
C62 0.057(2) 0.047(2) 0.063(2) 0.0086(17) 0.0068(18) 0.0008(17)
C63 0.053(2) 0.052(2) 0.043(2) 0.0062(16) 0.0053(16) 0.0065(17)
C64 0.056(2) 0.051(2) 0.078(3) 0.0123(19) 0.0026(19) -0.0028(18)
C65 0.076(3) 0.051(2) 0.085(3) 0.016(2) 0.006(2) -0.004(2)
C66 0.050(2) 0.050(2) 0.068(2) 0.0086(18) 0.0023(17) 0.0037(17)
C67 0.051(2) 0.053(2) 0.055(2) 0.0051(17) 0.0039(17) 0.0105(17)
C68 0.048(2) 0.048(2) 0.043(2) 0.0028(16) 0.0037(16) 0.0034(17)
C69 0.0430(19) 0.052(2) 0.057(2) 0.0083(17) 0.0021(16) 0.0045(17)
C70 0.048(2) 0.048(2) 0.057(2) 0.0138(16) 0.0043(16) -0.0015(16)
C71 0.048(2) 0.045(2) 0.045(2) 0.0054(15) 0.0018(16) 0.0019(16)
C72 0.0434(19) 0.058(2) 0.065(2) 0.0079(18) -0.0019(17) 0.0048(17)
C73 0.052(2) 0.051(2) 0.065(2) 0.0118(18) 0.0025(18) -0.0043(17)
C74 0.048(2) 0.055(2) 0.057(2) 0.0072(18) -0.0013(17) 0.0111(17)
C75 0.048(2) 0.053(2) 0.065(2) 0.0109(18) 0.0015(17) 0.0104(17)
C76 0.070(3) 0.054(2) 0.087(3) 0.024(2) 0.002(2) 0.0036(19)
C77 0.050(2) 0.062(2) 0.082(3) 0.022(2) -0.0030(19) 0.0045(19)
C78 0.045(2) 0.051(2) 0.049(2) 0.0079(16) -0.0011(16) 0.0072(17)
C79 0.055(2) 0.059(2) 0.083(3) 0.0158(19) -0.0087(19) -0.0033(18)
C80 0.059(2) 0.067(3) 0.083(3) 0.020(2) -0.015(2) 0.012(2)
N9 0.072(2) 0.060(2) 0.074(2) 0.0115(18) -0.0114(18) 0.0138(16)
N10 0.0662(19) 0.0570(19) 0.063(2) 0.0164(16) -0.0033(16) 0.0111(15)
C81 0.072(3) 0.067(3) 0.080(3) -0.001(2) 0.002(2) 0.017(2)
C82 0.071(2) 0.064(3) 0.065(3) 0.012(2) 0.004(2) 0.008(2)
C83 0.050(2) 0.052(2) 0.064(3) 0.0004(19) -0.0147(18) 0.0022(17)
C84 0.076(2) 0.069(3) 0.060(3) 0.006(2) 0.001(2) 0.021(2)
C85 0.086(3) 0.077(3) 0.064(3) 0.018(2) -0.001(2) 0.018(2)
C86 0.066(2) 0.064(2) 0.058(3) 0.0032(19) -0.0128(19) 0.0064(18)
C87 0.060(2) 0.066(2) 0.059(2) 0.0014(19) -0.0132(19) -0.0071(18)
C88 0.050(2) 0.046(2) 0.053(2) 0.0047(17) -0.0131(17) 0.0014(16)
C89 0.055(2) 0.061(2) 0.055(2) 0.0024(18) -0.0008(18) 0.0067(17)
C90 0.060(2) 0.059(2) 0.049(2) 0.0137(18) 0.0002(18) 0.0034(18)
C91 0.049(2) 0.049(2) 0.050(2) 0.0047(18) -0.0079(17) 0.0025(16)
C92 0.064(2) 0.062(2) 0.050(2) 0.0000(18) 0.0009(18) 0.0113(18)
C93 0.069(2) 0.062(2) 0.047(2) 0.0124(18) -0.0052(18) 0.0034(19)
C94 0.062(2) 0.061(2) 0.052(2) 0.0067(18) -0.0098(18) -0.0010(17)
C95 0.062(2) 0.060(2) 0.052(2) 0.0046(18) -0.0060(18) -0.0019(17)
C96 0.073(2) 0.063(3) 0.055(2) 0.0205(19) -0.002(2) 0.002(2)
C97 0.063(2) 0.062(2) 0.055(2) 0.0102(18) 0.0009(18) 0.0050(18)
C98 0.049(2) 0.049(2) 0.053(2) 0.0069(18) -0.0101(17) 0.0018(16)
C99 0.067(2) 0.070(3) 0.047(2) 0.0197(19) -0.0031(19) 0.0020(19)
C100 0.067(2) 0.067(3) 0.061(3) 0.006(2) 0.000(2) 0.0108(19)
N11 0.062(2) 0.060(2) 0.074(2) 0.0166(16) -0.0035(16) 0.0102(16)
N12 0.065(2) 0.055(2) 0.062(2) 0.0102(15) 0.0029(16) 0.0084(16)
C101 0.048(2) 0.075(3) 0.080(3) 0.012(2) -0.0049(19) 0.015(2)
C102 0.050(2) 0.062(2) 0.077(3) 0.0185(19) 0.0029(19) 0.0029(18)
C103 0.050(2) 0.057(2) 0.049(2) 0.0060(17) -0.0015(16) 0.0069(18)
C104 0.051(2) 0.061(2) 0.075(3) 0.0206(19) -0.0010(18) -0.0013(19)
C105 0.066(3) 0.058(2) 0.085(3) 0.021(2) -0.005(2) -0.001(2)
C106 0.050(2) 0.055(2) 0.059(2) 0.0112(18) 0.0022(17) 0.0047(17)
C107 0.047(2) 0.060(2) 0.060(2) 0.0075(18) -0.0028(17) 0.0083(17)
C108 0.048(2) 0.052(2) 0.046(2) 0.0049(16) 0.0011(16) 0.0022(17)
C109 0.0414(19) 0.065(2) 0.066(2) 0.0142(19) 0.0008(17) 0.0002(18)
C110 0.055(2) 0.053(2) 0.065(2) 0.0172(18) 0.0018(18) -0.0038(17)
C111 0.045(2) 0.052(2) 0.045(2) 0.0018(16) 0.0032(16) 0.0059(17)
C112 0.0433(19) 0.057(2) 0.061(2) 0.0076(18) 0.0000(17) 0.0017(17)
C113 0.051(2) 0.050(2) 0.059(2) 0.0081(17) 0.0012(17) -0.0027(16)
C114 0.051(2) 0.053(2) 0.055(2) 0.0044(17) 0.0047(17) 0.0069(17)
C115 0.048(2) 0.058(2) 0.065(2) 0.0091(19) 0.0023(17) 0.0030(17)
C116 0.069(3) 0.058(3) 0.086(3) 0.019(2) 0.010(2) -0.001(2)
C117 0.053(2) 0.063(3) 0.081(3) 0.016(2) 0.0055(19) 0.0028(19)
C118 0.053(2) 0.051(2) 0.047(2) 0.0069(16) 0.0034(17) 0.0053(17)
C119 0.059(2) 0.050(2) 0.059(2) 0.0078(17) -0.0035(18) -0.0033(17)
C120 0.056(2) 0.065(3) 0.063(2) 0.0052(19) -0.0071(18) 0.006(2)
N1S 0.056(2) 0.075(2) 0.070(3) -0.002(2) 0.0010(19) -0.0168(18)
O1S 0.0802(18) 0.0789(19) 0.087(2) 0.0057(15) 0.0073(15) 0.0033(15)
O2S 0.0844(18) 0.102(2) 0.083(2) 0.0209(17) 0.0049(16) 0.0028(15)
O3S 0.101(2) 0.129(2) 0.077(2) -0.0165(17) 0.0420(17) -0.0006(17)
N2S 0.061(2) 0.068(2) 0.067(2) -0.0045(19) -0.0035(19) -0.0114(18)
O4S 0.106(2) 0.149(3) 0.087(2) -0.0193(19) 0.0508(19) -0.0009(19)
O5S 0.104(2) 0.0784(19) 0.077(2) 0.0107(15) 0.0064(16) 0.0013(14)
O6S 0.0934(19) 0.0797(19) 0.088(2) 0.0038(15) -0.0025(16) 0.0010(16)
O1A 0.0571(13) 0.0599(15) 0.0835(17) 0.0286(12) 0.0049(12) 0.0083(11)
O2A 0.0582(14) 0.0617(15) 0.0973(19) 0.0286(13) 0.0064(13) 0.0151(11)
O3A 0.0687(14) 0.0697(15) 0.0604(15) 0.0121(12) -0.0121(12) 0.0093(11)
O4A 0.0843(17) 0.0933(19) 0.0788(18) -0.0077(14) -0.0119(14) -0.0052(14)
O5A 0.0893(16) 0.0454(13) 0.0533(14) 0.0138(10) -0.0047(12) 0.0182(11)
O6A 0.0768(15) 0.0489(13) 0.0536(14) 0.0135(11) -0.0016(12) 0.0153(11)
O7A 0.104(2) 0.094(2) 0.100(2) 0.012(2) -0.0227(17) -0.0109(16)
O8A 0.099(2) 0.097(2) 0.098(2) 0.0137(18) -0.0090(19) -0.0046(15)

loop_
_atom_type_symbol
_atom_type_description
_atom_type_scat_dispersion_real
_atom_type_scat_dispersion_imag
_atom_type_scat_source
C C 0.0033 0.0016 'International Tables Vol C Tables 4.2.6.8 and 6.1.1.4'
H H 0.0000 0.0000 'International Tables Vol C Tables 4.2.6.8 and 6.1.1.4'
N N 0.0061 0.0033 'International Tables Vol C Tables 4.2.6.8 and 6.1.1.4'
O O 0.0106 0.0060 'International Tables Vol C Tables 4.2.6.8 and 6.1.1.4'
Co Co 0.3494 0.9721 'International Tables Vol C Tables 4.2.6.8 and 6.1.1.4'

loop_
_geom_angle_atom_site_label_1
_geom_angle_atom_site_label_2
_geom_angle_atom_site_label_3
_geom_angle
_geom_angle_site_symmetry_1
_geom_angle_site_symmetry_3
_geom_angle_publ_flag
O3 Co O4 179.62(8) . . ?
O3 Co O1 92.63(8) . . ?
O4 Co O1 87.42(8) . . ?
O3 Co N1 92.07(9) . . ?
O4 Co N1 88.31(8) . . ?
O1 Co N1 89.67(8) . . ?
O3 Co N3 87.67(8) . . ?
O4 Co N3 91.95(8) . . ?
O1 Co N3 91.00(8) . . ?
N1 Co N3 179.29(9) . . ?
O3 Co O2 87.44(8) . . ?
O4 Co O2 92.51(8) . . ?
O1 Co O2 178.76(7) . . ?
N1 Co O2 89.09(8) . . ?
N3 Co O2 90.24(8) . . ?
C1 N1 C5 116.6(3) . . ?
C1 N1 Co 120.4(2) . . ?
C5 N1 Co 122.7(2) . . ?
C16 N2 C20 116.9(3) . . ?
N1 C1 C2 124.4(3) . . ?
C1 C2 C3 119.6(3) . . ?
C2 C3 C4 116.8(3) . . ?
C2 C3 C6 118.6(3) . . ?
C4 C3 C6 124.6(3) . . ?
C5 C4 C3 120.3(3) . . ?
N1 C5 C4 122.2(3) . . ?
C7 C6 C3 125.8(3) . . ?
C6 C7 C8 125.9(3) . . ?
C9 C8 C13 117.9(3) . . ?
C9 C8 C7 118.3(3) . . ?
C13 C8 C7 123.8(3) . . ?
C10 C9 C8 121.1(3) . . ?
C9 C10 C11 121.0(3) . . ?
C12 C11 C10 117.8(3) . . ?
C12 C11 C14 118.4(3) . . ?
C10 C11 C14 123.9(3) . . ?
C13 C12 C11 121.0(3) . . ?
C12 C13 C8 121.2(3) . . ?
C15 C14 C11 127.2(3) . . ?
C14 C15 C18 125.9(3) . . ?
N2 C16 C17 124.0(3) . . ?
C16 C17 C18 119.8(3) . . ?
C19 C18 C17 116.1(3) . . ?
C19 C18 C15 124.8(3) . . ?
C17 C18 C15 119.1(3) . . ?
C18 C19 C20 120.8(3) . . ?
N2 C20 C19 122.4(3) . . ?
C21 N3 C25 116.0(3) . . ?
C21 N3 Co 121.0(2) . . ?
C25 N3 Co 122.9(2) . . ?
C40 N4 C36 116.7(3) . . ?
N3 C21 C22 124.4(3) . . ?
C21 C22 C23 120.1(3) . . ?
C22 C23 C24 116.3(3) . . ?
C22 C23 C26 119.0(3) . . ?
C24 C23 C26 124.8(3) . . ?
C25 C24 C23 120.4(3) . . ?
N3 C25 C24 122.8(3) . . ?
C27 C26 C23 126.7(3) . . ?
C26 C27 C28 126.5(3) . . ?
C29 C28 C33 118.1(3) . . ?
C29 C28 C27 124.0(3) . . ?
C33 C28 C27 117.9(3) . . ?
C30 C29 C28 121.3(3) . . ?
C29 C30 C31 120.9(3) . . ?
C32 C31 C30 117.2(3) . . ?
C32 C31 C34 124.3(3) . . ?
C30 C31 C34 118.5(3) . . ?
C33 C32 C31 121.6(3) . . ?
C32 C33 C28 120.9(3) . . ?
C35 C34 C31 127.1(3) . . ?
C34 C35 C38 125.8(3) . . ?
N4 C36 C37 122.5(3) . . ?
C38 C37 C36 120.6(3) . . ?
C37 C38 C39 116.5(3) . . ?
C37 C38 C35 124.8(3) . . ?
C39 C38 C35 118.6(3) . . ?
C40 C39 C38 119.2(3) . . ?
N4 C40 C39 124.5(3) . . ?
C41 N5 C45 116.1(3) . . ?
C56 N6 C60 115.1(4) . . ?
N5 C41 C42 123.7(3) . . ?
C41 C42 C43 120.8(3) . . ?
C42 C43 C44 116.6(3) . . ?
C42 C43 C46 118.5(3) . . ?
C44 C43 C46 124.9(3) . . ?
C43 C44 C45 118.3(3) . . ?
N5 C45 C44 124.5(3) . . ?
C47 C46 C43 127.1(4) . . ?
C46 C47 C48 127.0(4) . . ?
C53 C48 C49 117.1(3) . . ?
C53 C48 C47 119.1(3) . . ?
C49 C48 C47 123.8(3) . . ?
C50 C49 C48 120.7(3) . . ?
C49 C50 C51 122.0(3) . . ?
C52 C51 C50 118.0(3) . . ?
C52 C51 C54 123.4(3) . . ?
C50 C51 C54 118.6(3) . . ?
C51 C52 C53 120.3(3) . . ?
C48 C53 C52 121.8(3) . . ?
C55 C54 C51 128.6(4) . . ?
C54 C55 C58 128.0(4) . . ?
N6 C56 C57 125.4(4) . . ?
C56 C57 C58 120.1(3) . . ?
C57 C58 C59 115.3(3) . . ?
C57 C58 C55 125.6(3) . . ?
C59 C58 C55 119.1(4) . . ?
C60 C59 C58 119.7(3) . . ?
N6 C60 C59 124.4(4) . . ?
C61 N7 C65 115.8(3) . . ?
C80 N8 C76 116.5(3) . . ?
N7 C61 C62 124.8(3) . . ?
C61 C62 C63 118.9(3) . . ?
C64 C63 C62 116.6(3) . . ?
C64 C63 C66 120.9(3) . . ?
C62 C63 C66 122.5(3) . . ?
C65 C64 C63 119.8(3) . . ?
N7 C65 C64 124.1(3) . . ?
C67 C66 C63 126.4(3) . . ?
C66 C67 C68 128.3(3) . . ?
C69 C68 C73 117.8(3) . . ?
C69 C68 C67 119.1(3) . . ?
C73 C68 C67 123.1(3) . . ?
C70 C69 C68 121.7(3) . . ?
C69 C70 C71 120.5(3) . . ?
C72 C71 C70 117.6(3) . . ?
C72 C71 C74 119.8(3) . . ?
C70 C71 C74 122.6(3) . . ?
C73 C72 C71 121.8(3) . . ?
C72 C73 C68 120.6(3) . . ?
C75 C74 C71 127.2(3) . . ?
C74 C75 C78 126.8(3) . . ?
N8 C76 C77 123.5(3) . . ?
C78 C77 C76 120.0(3) . . ?
C77 C78 C79 116.4(3) . . ?
C77 C78 C75 119.9(3) . . ?
C79 C78 C75 123.7(3) . . ?
C80 C79 C78 119.7(3) . . ?
N8 C80 C79 124.0(3) . . ?
C85 N9 C81 115.1(3) . . ?
C96 N10 C100 116.0(3) . . ?
N9 C81 C82 123.6(3) . . ?
C83 C82 C81 120.1(3) . . ?
C82 C83 C84 115.8(3) . . ?
C82 C83 C86 125.0(3) . . ?
C84 C83 C86 119.2(3) . . ?
C85 C84 C83 120.3(3) . . ?
N9 C85 C84 125.0(3) . . ?
C87 C86 C83 125.5(3) . . ?
C86 C87 C88 127.1(3) . . ?
C93 C88 C89 117.5(3) . . ?
C93 C88 C87 124.9(3) . . ?
C89 C88 C87 117.5(3) . . ?
C90 C89 C88 120.8(3) . . ?
C89 C90 C91 121.7(3) . . ?
C90 C91 C92 117.2(3) . . ?
C90 C91 C94 124.3(3) . . ?
C92 C91 C94 118.6(3) . . ?
C93 C92 C91 121.4(3) . . ?
C92 C93 C88 121.3(3) . . ?
C95 C94 C91 126.5(3) . . ?
C94 C95 C98 125.3(3) . . ?
N10 C96 C97 125.1(3) . . ?
C96 C97 C98 119.0(3) . . ?
C99 C98 C97 116.3(3) . . ?
C99 C98 C95 125.5(3) . . ?
C97 C98 C95 118.2(3) . . ?
C98 C99 C100 120.7(3) . . ?
N10 C100 C99 123.0(3) . . ?
C105 N11 C101 116.1(3) . . ?
C120 N12 C116 116.4(3) . . ?
N11 C101 C102 124.7(3) . . ?
C101 C102 C103 119.3(3) . . ?
C104 C103 C102 116.1(3) . . ?
C104 C103 C106 120.0(3) . . ?
C102 C103 C106 123.9(3) . . ?
C103 C104 C105 120.4(3) . . ?
N11 C105 C104 123.5(3) . . ?
C107 C106 C103 126.8(3) . . ?
C106 C107 C108 128.0(3) . . ?
C109 C108 C113 117.4(3) . . ?
C109 C108 C107 120.3(3) . . ?
C113 C108 C107 122.3(3) . . ?
C110 C109 C108 121.8(3) . . ?
C109 C110 C111 121.1(3) . . ?
C112 C111 C110 117.5(3) . . ?
C112 C111 C114 118.9(3) . . ?
C110 C111 C114 123.6(3) . . ?
C111 C112 C113 121.8(3) . . ?
C112 C113 C108 120.4(3) . . ?
C115 C114 C111 128.3(3) . . ?
C114 C115 C118 126.1(3) . . ?
N12 C116 C117 124.0(3) . . ?
C116 C117 C118 120.2(3) . . ?
C117 C118 C119 116.3(3) . . ?
C117 C118 C115 120.7(3) . . ?
C119 C118 C115 123.1(3) . . ?
C118 C119 C120 118.9(3) . . ?
N12 C120 C119 124.3(3) . . ?
O3S N1S O2S 121.7(3) . . ?
O3S N1S O1S 119.5(3) . . ?
O2S N1S O1S 118.7(3) . . ?
O4S N2S O5S 122.5(4) . . ?
O4S N2S O6S 121.2(3) . . ?
O5S N2S O6S 116.3(3) . . ?

loop_
_geom_bond_atom_site_label_1
_geom_bond_atom_site_label_2
_geom_bond_distance
_geom_bond_site_symmetry_2
_geom_bond_publ_flag
Co O3 2.1027(19) . ?
Co O4 2.1091(19) . ?
Co O1 2.1116(19) . ?
Co N1 2.125(2) . ?
Co N3 2.132(2) . ?
Co O2 2.1345(19) . ?
N1 C1 1.341(3) . ?
N1 C5 1.347(3) . ?
N2 C16 1.326(4) . ?
N2 C20 1.337(4) . ?
C1 C2 1.374(4) . ?
C2 C3 1.379(4) . ?
C3 C4 1.396(4) . ?
C3 C6 1.476(4) . ?
C4 C5 1.391(4) . ?
C6 C7 1.302(4) . ?
C7 C8 1.490(4) . ?
C8 C9 1.388(4) . ?
C8 C13 1.391(4) . ?
C9 C10 1.384(4) . ?
C10 C11 1.396(4) . ?
C11 C12 1.391(4) . ?
C11 C14 1.478(4) . ?
C12 C13 1.382(4) . ?
C14 C15 1.302(4) . ?
C15 C18 1.479(4) . ?
C16 C17 1.380(4) . ?
C17 C18 1.390(4) . ?
C18 C19 1.381(4) . ?
C19 C20 1.390(4) . ?
N3 C21 1.342(3) . ?
N3 C25 1.350(3) . ?
N4 C40 1.322(4) . ?
N4 C36 1.336(4) . ?
C21 C22 1.367(4) . ?
C22 C23 1.389(4) . ?
C23 C24 1.389(4) . ?
C23 C26 1.467(4) . ?
C24 C25 1.387(4) . ?
C26 C27 1.305(4) . ?
C27 C28 1.487(4) . ?
C28 C29 1.387(4) . ?
C28 C33 1.389(4) . ?
C29 C30 1.384(4) . ?
C30 C31 1.405(4) . ?
C31 C32 1.391(4) . ?
C31 C34 1.467(4) . ?
C32 C33 1.384(4) . ?
C34 C35 1.309(4) . ?
C35 C38 1.482(4) . ?
C36 C37 1.391(4) . ?
C37 C38 1.374(4) . ?
C38 C39 1.390(4) . ?
C39 C40 1.376(4) . ?
N5 C41 1.322(4) . ?
N5 C45 1.322(4) . ?
N6 C56 1.317(4) . ?
N6 C60 1.319(5) . ?
C41 C42 1.368(4) . ?
C42 C43 1.373(4) . ?
C43 C44 1.385(4) . ?
C43 C46 1.503(4) . ?
C44 C45 1.396(4) . ?
C46 C47 1.268(4) . ?
C47 C48 1.491(4) . ?
C48 C53 1.386(4) . ?
C48 C49 1.399(4) . ?
C49 C50 1.374(4) . ?
C50 C51 1.380(4) . ?
C51 C52 1.381(4) . ?
C51 C54 1.496(4) . ?
C52 C53 1.395(4) . ?
C54 C55 1.274(4) . ?
C55 C58 1.470(4) . ?
C56 C57 1.366(4) . ?
C57 C58 1.385(4) . ?
C58 C59 1.390(4) . ?
C59 C60 1.389(5) . ?
N7 C61 1.326(4) . ?
N7 C65 1.334(4) . ?
N8 C80 1.327(4) . ?
N8 C76 1.326(4) . ?
C61 C62 1.386(4) . ?
C62 C63 1.394(4) . ?
C63 C64 1.387(4) . ?
C63 C66 1.469(4) . ?
C64 C65 1.380(4) . ?
C66 C67 1.323(4) . ?
C67 C68 1.476(4) . ?
C68 C69 1.392(4) . ?
C68 C73 1.392(4) . ?
C69 C70 1.386(3) . ?
C70 C71 1.396(4) . ?
C71 C72 1.392(4) . ?
C71 C74 1.472(4) . ?
C72 C73 1.386(4) . ?
C74 C75 1.332(4) . ?
C75 C78 1.470(4) . ?
C76 C77 1.396(4) . ?
C77 C78 1.379(4) . ?
C78 C79 1.390(4) . ?
C79 C80 1.387(4) . ?
N9 C85 1.324(4) . ?
N9 C81 1.346(4) . ?
N10 C96 1.322(4) . ?
N10 C100 1.338(4) . ?
C81 C82 1.387(4) . ?
C82 C83 1.381(4) . ?
C83 C84 1.387(4) . ?
C83 C86 1.476(4) . ?
C84 C85 1.364(4) . ?
C86 C87 1.312(4) . ?
C87 C88 1.482(4) . ?
C88 C93 1.387(4) . ?
C88 C89 1.397(4) . ?
C89 C90 1.380(4) . ?
C90 C91 1.382(4) . ?
C91 C92 1.400(4) . ?
C91 C94 1.481(4) . ?
C92 C93 1.372(4) . ?
C94 C95 1.317(4) . ?
C95 C98 1.484(4) . ?
C96 C97 1.384(4) . ?
C97 C98 1.388(4) . ?
C98 C99 1.380(4) . ?
C99 C100 1.387(4) . ?
N11 C105 1.327(4) . ?
N11 C101 1.333(4) . ?
N12 C120 1.322(4) . ?
N12 C116 1.321(4) . ?
C101 C102 1.380(4) . ?
C102 C103 1.395(4) . ?
C103 C104 1.385(4) . ?
C103 C106 1.469(4) . ?
C104 C105 1.388(4) . ?
C106 C107 1.330(4) . ?
C107 C108 1.470(4) . ?
C108 C109 1.389(4) . ?
C108 C113 1.399(4) . ?
C109 C110 1.381(4) . ?
C110 C111 1.390(4) . ?
C111 C112 1.385(4) . ?
C111 C114 1.473(4) . ?
C112 C113 1.392(4) . ?
C114 C115 1.324(4) . ?
C115 C118 1.470(4) . ?
C116 C117 1.379(4) . ?
C117 C118 1.385(4) . ?
C118 C119 1.392(4) . ?
C119 C120 1.397(4) . ?
N1S O3S 1.218(3) . ?
N1S O2S 1.248(3) . ?
N1S O1S 1.271(3) . ?
N2S O4S 1.192(3) . ?
N2S O5S 1.256(3) . ?
N2S O6S 1.268(3) . ?

loop_
_geom_hbond_atom_site_label_D
_geom_hbond_atom_site_label_H
_geom_hbond_atom_site_label_A
_geom_hbond_distance_DH
_geom_hbond_distance_HA
_geom_hbond_distance_DA
_geom_hbond_angle_DHA
_geom_hbond_site_symmetry_A
O1 H1A O2A 0.96 1.93 2.759(3) 143.3 .
O1 H1B O4A 0.96 1.83 2.671(3) 144.1 .
O2 H2A O3A 0.96 1.86 2.743(3) 151.9 .
O2 H2B O1A 0.96 1.81 2.684(3) 150.7 .
O3 H3A O5A 0.96 1.99 2.736(3) 132.9 .
O3 H3B O1A 0.96 1.90 2.725(3) 142.4 .
O4 H4A O6A 0.96 1.89 2.751(3) 147.3 .
O4 H4B O2A 0.96 2.17 2.719(3) 114.6 .
O1A H1A1 N5 0.97 1.93 2.725(3) 137.6 1_545
O1A H1A2 N11 0.97 1.82 2.785(3) 171.1 2_545
O2A H2A1 N10 0.97 2.01 2.782(3) 134.7 1_565
O2A H2A2 N8 0.97 1.89 2.849(3) 170.3 2_646
O3A H3A1 N9 0.96 1.92 2.870(3) 170.5 2_545
O3A H3A3 O6A 0.96 1.87 2.771(3) 154.6 .
O4A H4A1 O5S 0.96 1.89 2.850(3) 174.1 .
O4A H4A3 O5A 0.96 1.93 2.865(3) 165.0 .
O5A H5A1 N2 0.96 1.85 2.780(3) 163.3 2_636
O5A H5A2 N7 0.96 2.05 2.796(3) 132.7 2_556
O6A H6A2 N12 0.96 1.99 2.752(3) 135.0 2_635
O6A H6A3 N4 0.96 1.82 2.778(3) 171.5 2
O7A H107 O2S 0.85 2.24 3.051(4) 159.8 .
O7A H207 O6S 0.85 2.08 2.924(4) 169.9 1_545
O8A H108 O1S 0.85 2.08 2.915(4) 166.3 .
